data_1558693
loop_
_publ_author_name
'Mondal, Surajit'
'Patra, Niladri'
'Nayek, Hari Pada'
'Hira, Sumit K.'
'Chatterjee, Soumit'
'Dey, Swapan'

_publ_section_title
;
 Unusual absence of FRET in triazole bridged coumarin-hydroxyquinoline, an
 active sensor for Hg2+ detection.
;
_journal_issue 9
_journal_name_full
'Photochemical &amp; photobiological sciences : Official journal of the European Photochemistry Association and the European Society for Photobiology'
_journal_page_first 1211
_journal_page_last 1221
_journal_paper_doi 10.1039/d0pp00140f
_journal_volume 19
_journal_year 2020
_chemical_formula_sum 'C25 H23 N5 O3'
_chemical_formula_weight 441.48
_space_group_crystal_system triclinic
_space_group_IT_number 2
_space_group_name_Hall '-P 1'
_space_group_name_H-M_alt 'P -1'
_atom_sites_solution_hydrogens geom
_audit_creation_method SHELXL-2018/3
_audit_update_record
;
2019-07-30 deposited with the CCDC.	2020-07-09 downloaded from the CCDC.
;
_cell_angle_alpha 112.874(9)
_cell_angle_beta 91.882(7)
_cell_angle_gamma 103.594(7)
_cell_formula_units_Z 2
_cell_length_a 9.6779(8)
_cell_length_b 10.4548(10)
_cell_length_c 12.1262(10)
_cell_measurement_reflns_used 457
_cell_measurement_temperature 293(2)
_cell_measurement_theta_max 21.1120
_cell_measurement_theta_min 2.6400
_cell_volume 1088.16(19)
_computing_structure_refinement 'SHELXL-2018/3 (Sheldrick, 2018)'
_computing_structure_solution 'SHELXT 2014/4 (Sheldrick, 2014)'
_diffrn_ambient_temperature 293(2)
_diffrn_measured_fraction_theta_full 0.999
_diffrn_measured_fraction_theta_max 0.984
_diffrn_measurement_device_type 'SuperNova, Single source at offset/far, EosS2'
_diffrn_radiation_type MoK\a
_diffrn_radiation_wavelength 0.71073
_diffrn_reflns_av_R_equivalents 0.0204
_diffrn_reflns_av_unetI/netI 0.0451
_diffrn_reflns_Laue_measured_fraction_full 0.999
_diffrn_reflns_Laue_measured_fraction_max 0.984
_diffrn_reflns_limit_h_max 12
_diffrn_reflns_limit_h_min -12
_diffrn_reflns_limit_k_max 13
_diffrn_reflns_limit_k_min -13
_diffrn_reflns_limit_l_max 15
_diffrn_reflns_limit_l_min -15
_diffrn_reflns_number 9010
_diffrn_reflns_point_group_measured_fraction_full 0.999
_diffrn_reflns_point_group_measured_fraction_max 0.984
_diffrn_reflns_theta_full 25.242
_diffrn_reflns_theta_max 26.999
_diffrn_reflns_theta_min 2.186
_diffrn_source 'micro-focus sealed X-ray tube'
_exptl_absorpt_coefficient_mu 0.091
_exptl_absorpt_correction_type none
_exptl_crystal_colour copourless
_exptl_crystal_density_diffrn 1.347
_exptl_crystal_description block
_exptl_crystal_F_000 464
_exptl_crystal_size_max 0.15
_exptl_crystal_size_mid 0.13
_exptl_crystal_size_min 0.11
_refine_diff_density_max 0.148
_refine_diff_density_min -0.208
_refine_diff_density_rms 0.037
_refine_ls_extinction_method none
_refine_ls_goodness_of_fit_ref 0.994
_refine_ls_hydrogen_treatment constr
_refine_ls_matrix_type full
_refine_ls_number_parameters 298
_refine_ls_number_reflns 4680
_refine_ls_number_restraints 0
_refine_ls_restrained_S_all 0.994
_refine_ls_R_factor_all 0.0977
_refine_ls_R_factor_gt 0.0513
_refine_ls_shift/su_max 0.000
_refine_ls_shift/su_mean 0.000
_refine_ls_structure_factor_coef Fsqd
_refine_ls_weighting_details 'w=1/[\s^2^(Fo^2^)+(0.0652P)^2^] where P=(Fo^2^+2Fc^2^)/3'
_refine_ls_weighting_scheme calc
_refine_ls_wR_factor_gt 0.1163
_refine_ls_wR_factor_ref 0.1334
_reflns_Friedel_coverage 0.000
_reflns_number_gt 2869
_reflns_number_total 4680
_reflns_threshold_expression 'I > 2\s(I)'
_cod_data_source_file d0pp00140f2.cif
_cod_data_source_block shelx_CCDC1
_cod_depositor_comments 'Adding full bibliography for 1558692--1558694.cif.'
_cod_original_cell_volume 1088.16(18)
_cod_database_code 1558693
_shelx_shelxl_version_number 2018/3
_shelx_space_group_comment
;
The symmetry employed for this shelxl refinement is uniquely defined
by the following loop, which should always be used as a source of
symmetry information in preference to the above space-group names.
They are only intended as comments.
;

loop_
_space_group_symop_operation_xyz
'x, y, z'
'-x, -y, -z'

loop_
_atom_site_label
_atom_site_type_symbol
_atom_site_fract_x
_atom_site_fract_y
_atom_site_fract_z
_atom_site_U_iso_or_equiv
_atom_site_adp_type
_atom_site_occupancy
_atom_site_site_symmetry_order
_atom_site_calc_flag
_atom_site_refinement_flags_posn
_atom_site_refinement_flags_adp
_atom_site_refinement_flags_occupancy
_atom_site_disorder_assembly
_atom_site_disorder_group
C1 C 0.5104(2) 0.8859(2) 0.28009(15) 0.0487(5) Uani 1 1 d . . . . .
H1 H 0.426891 0.834649 0.225473 0.058 Uiso 1 1 calc R U . . .
C2 C 0.61976(19) 0.9896(2) 0.27359(14) 0.0435(4) Uani 1 1 d . . . . .
C3 C 0.6421(2) 1.0479(2) 0.17998(16) 0.0526(5) Uani 1 1 d . . . . .
H3A H 0.551465 1.052067 0.146802 0.063 Uiso 1 1 calc R U . . .
H3B H 0.706692 1.144366 0.214396 0.063 Uiso 1 1 calc R U . . .
C5 C 0.75662(19) 0.9959(2) 0.00148(15) 0.0477(5) Uani 1 1 d . . . . .
C6 C 0.7502(2) 1.1212(2) -0.00664(18) 0.0605(5) Uani 1 1 d . . . . .
H6 H 0.704187 1.182314 0.047536 0.073 Uiso 1 1 calc R U . . .
C7 C 0.8136(2) 1.1577(3) -0.09745(19) 0.0704(6) Uani 1 1 d . . . . .
H7 H 0.808905 1.243270 -0.102296 0.085 Uiso 1 1 calc R U . . .
C8 C 0.8804(2) 1.0711(3) -0.17696(18) 0.0672(6) Uani 1 1 d . . . . .
H8 H 0.921155 1.097122 -0.236184 0.081 Uiso 1 1 calc R U . . .
C9 C 0.88926(19) 0.9418(2) -0.17126(15) 0.0522(5) Uani 1 1 d . . . . .
C10 C 0.82467(18) 0.9005(2) -0.08252(14) 0.0444(4) Uani 1 1 d . . . . .
C11 C 0.9592(2) 0.8458(3) -0.25104(17) 0.0683(7) Uani 1 1 d . . . . .
H11 H 1.005775 0.869068 -0.309315 0.082 Uiso 1 1 calc R U . . .
C12 C 0.9583(2) 0.7221(3) -0.24269(19) 0.0736(7) Uani 1 1 d . . . . .
H12 H 1.003008 0.658216 -0.295474 0.088 Uiso 1 1 calc R U . . .
C13 C 0.8890(2) 0.6896(3) -0.15342(18) 0.0677(6) Uani 1 1 d . . . . .
H13 H 0.888266 0.602023 -0.150063 0.081 Uiso 1 1 calc R U . . .
C14 C 0.33257(18) 0.69266(19) 0.38274(15) 0.0428(4) Uani 1 1 d . . . . .
C15 C 0.47832(17) 0.77830(18) 0.43465(13) 0.0369(4) Uani 1 1 d . . . . .
C16 C 0.54595(18) 0.76872(19) 0.52938(14) 0.0417(4) Uani 1 1 d . . . . .
H16 H 0.640969 0.821510 0.559025 0.050 Uiso 1 1 calc R U . . .
C17 C 0.47400(17) 0.67949(19) 0.58383(13) 0.0391(4) Uani 1 1 d . . . . .
C18 C 0.33109(17) 0.60266(18) 0.53966(13) 0.0378(4) Uani 1 1 d . . . . .
C19 C 0.24975(18) 0.5169(2) 0.58834(14) 0.0444(4) Uani 1 1 d . . . . .
H19 H 0.154354 0.468978 0.555592 0.053 Uiso 1 1 calc R U . . .
C20 C 0.31088(19) 0.5016(2) 0.68799(15) 0.0441(4) Uani 1 1 d . . . . .
C21 C 0.4570(2) 0.5789(2) 0.73360(15) 0.0497(5) Uani 1 1 d . . . . .
H21 H 0.500560 0.571896 0.799781 0.060 Uiso 1 1 calc R U . . .
C22 C 0.53467(19) 0.6627(2) 0.68299(15) 0.0483(5) Uani 1 1 d . . . . .
H22 H 0.630404 0.710344 0.714658 0.058 Uiso 1 1 calc R U . . .
C23 C 0.0797(2) 0.3498(2) 0.69969(17) 0.0570(5) Uani 1 1 d . . . . .
H23A H 0.037108 0.413891 0.678543 0.068 Uiso 1 1 calc R U . . .
H23B H 0.035437 0.336701 0.766524 0.068 Uiso 1 1 calc R U . . .
C24 C 0.0468(2) 0.2063(2) 0.59321(18) 0.0704(6) Uani 1 1 d . . . . .
H24A H -0.055307 0.167394 0.571796 0.106 Uiso 1 1 calc R U . . .
H24B H 0.088197 0.218591 0.525918 0.106 Uiso 1 1 calc R U . . .
H24C H 0.086525 0.141346 0.613963 0.106 Uiso 1 1 calc R U . . .
C25 C 0.2982(2) 0.3863(2) 0.83289(16) 0.0598(5) Uani 1 1 d . . . . .
H25A H 0.396252 0.384562 0.820118 0.072 Uiso 1 1 calc R U . . .
H25B H 0.246044 0.291078 0.824986 0.072 Uiso 1 1 calc R U . . .
C26 C 0.2987(3) 0.4940(3) 0.95959(18) 0.0914(8) Uani 1 1 d . . . . .
H26A H 0.342479 0.467477 1.016716 0.137 Uiso 1 1 calc R U . . .
H26B H 0.352089 0.588247 0.968860 0.137 Uiso 1 1 calc R U . . .
H26C H 0.201788 0.494705 0.973731 0.137 Uiso 1 1 calc R U . . .
N1 N 0.54806(14) 0.87226(15) 0.38241(11) 0.0386(3) Uani 1 1 d . . . . .
N2 N 0.67636(16) 0.96771(18) 0.43876(13) 0.0537(4) Uani 1 1 d . . . . .
N3 N 0.71916(16) 1.03792(18) 0.37173(13) 0.0558(4) Uani 1 1 d . . . . .
N4 N 0.82522(17) 0.77414(18) -0.07425(13) 0.0540(4) Uani 1 1 d . . . . .
N5 N 0.23319(17) 0.41793(18) 0.73919(13) 0.0542(4) Uani 1 1 d . . . . .
O1 O 0.70314(14) 0.95191(14) 0.08747(10) 0.0573(4) Uani 1 1 d . . . . .
O2 O 0.26489(14) 0.68459(16) 0.29398(11) 0.0628(4) Uani 1 1 d . . . . .
O3 O 0.26456(12) 0.61060(13) 0.44048(9) 0.0462(3) Uani 1 1 d . . . . .

loop_
_atom_site_aniso_label
_atom_site_aniso_U_11
_atom_site_aniso_U_22
_atom_site_aniso_U_33
_atom_site_aniso_U_23
_atom_site_aniso_U_13
_atom_site_aniso_U_12
C1 0.0507(11) 0.0551(13) 0.0434(9) 0.0254(9) 0.0073(8) 0.0102(10)
C2 0.0462(10) 0.0449(12) 0.0446(9) 0.0208(8) 0.0187(8) 0.0157(9)
C3 0.0601(12) 0.0522(13) 0.0549(11) 0.0283(9) 0.0218(9) 0.0193(11)
C5 0.0503(11) 0.0543(13) 0.0435(9) 0.0293(9) 0.0082(8) 0.0064(10)
C6 0.0700(14) 0.0607(15) 0.0635(12) 0.0384(11) 0.0149(10) 0.0171(12)
C7 0.0809(16) 0.0724(16) 0.0735(14) 0.0525(12) 0.0097(12) 0.0091(14)
C8 0.0730(14) 0.0807(17) 0.0556(12) 0.0479(12) 0.0120(10) -0.0011(13)
C9 0.0428(10) 0.0670(15) 0.0373(9) 0.0248(9) 0.0009(8) -0.0080(10)
C10 0.0405(10) 0.0495(12) 0.0371(9) 0.0198(8) 0.0002(7) -0.0019(9)
C11 0.0560(13) 0.093(2) 0.0448(11) 0.0270(12) 0.0140(9) 0.0005(13)
C12 0.0706(15) 0.0819(19) 0.0605(13) 0.0204(13) 0.0220(11) 0.0196(15)
C13 0.0744(15) 0.0657(16) 0.0623(12) 0.0246(11) 0.0185(11) 0.0190(13)
C14 0.0415(10) 0.0440(12) 0.0455(9) 0.0237(8) 0.0060(8) 0.0064(9)
C15 0.0369(9) 0.0383(11) 0.0373(8) 0.0177(7) 0.0096(7) 0.0088(8)
C16 0.0340(9) 0.0456(11) 0.0438(9) 0.0191(8) 0.0069(7) 0.0057(9)
C17 0.0365(9) 0.0413(11) 0.0388(8) 0.0171(8) 0.0048(7) 0.0078(9)
C18 0.0367(9) 0.0385(11) 0.0396(8) 0.0179(8) 0.0049(7) 0.0093(8)
C19 0.0359(9) 0.0472(12) 0.0527(10) 0.0258(9) 0.0074(7) 0.0060(9)
C20 0.0465(11) 0.0423(11) 0.0473(9) 0.0225(8) 0.0110(8) 0.0110(9)
C21 0.0514(11) 0.0554(13) 0.0454(10) 0.0267(9) 0.0011(8) 0.0100(10)
C22 0.0378(10) 0.0536(13) 0.0498(10) 0.0238(9) -0.0010(8) 0.0020(10)
C23 0.0505(12) 0.0594(14) 0.0736(12) 0.0412(11) 0.0201(9) 0.0111(11)
C24 0.0613(14) 0.0746(17) 0.0723(13) 0.0339(12) 0.0090(10) 0.0058(13)
C25 0.0715(14) 0.0543(14) 0.0654(12) 0.0375(10) 0.0139(10) 0.0150(12)
C26 0.127(2) 0.092(2) 0.0638(14) 0.0408(14) 0.0267(14) 0.0287(18)
N1 0.0360(8) 0.0396(9) 0.0401(7) 0.0175(6) 0.0108(6) 0.0075(7)
N2 0.0405(9) 0.0629(12) 0.0566(9) 0.0324(8) 0.0057(7) -0.0019(8)
N3 0.0486(9) 0.0635(12) 0.0606(10) 0.0361(9) 0.0144(7) 0.0050(9)
N4 0.0611(10) 0.0518(11) 0.0474(9) 0.0202(8) 0.0123(7) 0.0114(9)
N5 0.0531(10) 0.0598(11) 0.0585(9) 0.0376(8) 0.0103(7) 0.0073(9)
O1 0.0820(10) 0.0534(9) 0.0521(7) 0.0334(6) 0.0327(6) 0.0224(8)
O2 0.0523(8) 0.0768(10) 0.0611(7) 0.0440(7) -0.0108(6) -0.0049(7)
O3 0.0377(7) 0.0519(8) 0.0508(7) 0.0300(6) -0.0011(5) 0.0005(6)

loop_
_atom_type_symbol
_atom_type_description
_atom_type_scat_dispersion_real
_atom_type_scat_dispersion_imag
_atom_type_scat_source
C C 0.0033 0.0016 'International Tables Vol C Tables 4.2.6.8 and 6.1.1.4'
H H 0.0000 0.0000 'International Tables Vol C Tables 4.2.6.8 and 6.1.1.4'
N N 0.0061 0.0033 'International Tables Vol C Tables 4.2.6.8 and 6.1.1.4'
O O 0.0106 0.0060 'International Tables Vol C Tables 4.2.6.8 and 6.1.1.4'

loop_
_geom_angle_atom_site_label_1
_geom_angle_atom_site_label_2
_geom_angle_atom_site_label_3
_geom_angle
_geom_angle_site_symmetry_1
_geom_angle_site_symmetry_3
_geom_angle_publ_flag
N1 C1 C2 105.67(16) . . ?
N3 C2 C1 108.33(16) . . ?
N3 C2 C3 120.94(17) . . ?
C1 C2 C3 130.71(17) . . ?
O1 C3 C2 106.58(14) . . ?
O1 C5 C6 124.95(18) . . ?
O1 C5 C10 114.68(17) . . ?
C6 C5 C10 120.36(18) . . ?
C5 C6 C7 119.9(2) . . ?
C8 C7 C6 121.2(2) . . ?
C7 C8 C9 120.46(19) . . ?
C8 C9 C11 123.7(2) . . ?
C8 C9 C10 119.85(19) . . ?
C11 C9 C10 116.4(2) . . ?
N4 C10 C9 122.94(17) . . ?
N4 C10 C5 118.88(17) . . ?
C9 C10 C5 118.19(19) . . ?
C12 C11 C9 120.1(2) . . ?
C11 C12 C13 119.2(2) . . ?
N4 C13 C12 124.5(2) . . ?
O2 C14 O3 116.50(16) . . ?
O2 C14 C15 127.09(17) . . ?
O3 C14 C15 116.40(14) . . ?
C16 C15 N1 121.15(15) . . ?
C16 C15 C14 121.04(16) . . ?
N1 C15 C14 117.81(14) . . ?
C15 C16 C17 120.78(16) . . ?
C18 C17 C22 115.90(17) . . ?
C18 C17 C16 119.01(15) . . ?
C22 C17 C16 125.08(16) . . ?
C19 C18 O3 116.72(15) . . ?
C19 C18 C17 123.82(15) . . ?
O3 C18 C17 119.46(15) . . ?
C18 C19 C20 119.92(16) . . ?
N5 C20 C19 121.59(16) . . ?
N5 C20 C21 121.57(16) . . ?
C19 C20 C21 116.83(17) . . ?
C22 C21 C20 121.73(16) . . ?
C21 C22 C17 121.78(17) . . ?
N5 C23 C24 113.56(15) . . ?
N5 C25 C26 113.44(17) . . ?
C1 N1 N2 109.53(15) . . ?
C1 N1 C15 131.41(15) . . ?
N2 N1 C15 119.06(13) . . ?
N3 N2 N1 107.19(14) . . ?
N2 N3 C2 109.26(16) . . ?
C13 N4 C10 116.83(18) . . ?
C20 N5 C23 121.43(15) . . ?
C20 N5 C25 122.59(16) . . ?
C23 N5 C25 115.95(17) . . ?
C5 O1 C3 117.49(15) . . ?
C14 O3 C18 123.13(13) . . ?

loop_
_geom_bond_atom_site_label_1
_geom_bond_atom_site_label_2
_geom_bond_distance
_geom_bond_site_symmetry_2
_geom_bond_publ_flag
C1 N1 1.351(2) . ?
C1 C2 1.354(3) . ?
C2 N3 1.351(2) . ?
C2 C3 1.483(2) . ?
C3 O1 1.4362(19) . ?
C5 O1 1.365(2) . ?
C5 C6 1.366(3) . ?
C5 C10 1.424(3) . ?
C6 C7 1.413(3) . ?
C7 C8 1.344(3) . ?
C8 C9 1.402(3) . ?
C9 C11 1.417(3) . ?
C9 C10 1.419(2) . ?
C10 N4 1.365(2) . ?
C11 C12 1.334(3) . ?
C12 C13 1.401(3) . ?
C13 N4 1.312(2) . ?
C14 O2 1.2050(19) . ?
C14 O3 1.375(2) . ?
C14 C15 1.448(2) . ?
C15 C16 1.352(2) . ?
C15 N1 1.422(2) . ?
C16 C17 1.412(2) . ?
C17 C18 1.393(2) . ?
C17 C22 1.410(2) . ?
C18 C19 1.372(2) . ?
C18 O3 1.3856(18) . ?
C19 C20 1.409(2) . ?
C20 N5 1.363(2) . ?
C20 C21 1.422(2) . ?
C21 C22 1.360(2) . ?
C23 N5 1.461(2) . ?
C23 C24 1.504(3) . ?
C25 N5 1.463(2) . ?
C25 C26 1.510(2) . ?
N1 N2 1.355(2) . ?
N2 N3 1.309(2) . ?
